data_1552639
loop_
_publ_author_name
'Sim, Dawn Su-Yin'
'Navanesan, Suerialoasan'
'Sim, Kae-Shin'
'Gurusamy, Subramaniam'
'Lim, Siew-Huah'
'Low, Yun-Yee'
'Kam, Toh-Seok'

_publ_section_title
;
 Conolodinines A-D, Aspidosperma- Aspidosperma Bisindole Alkaloids with
 Antiproliferative Activity from Tabernaemontana corymbosa.
;
_journal_issue 4
_journal_name_full 'Journal of natural products'
_journal_page_first 850
_journal_page_last 858
_journal_paper_doi 10.1021/acs.jnatprod.8b00919
_journal_volume 82
_journal_year 2019
_chemical_absolute_configuration ad
_chemical_formula_moiety 'C44 H52 N4 O11'
_chemical_formula_sum 'C44 H52 N4 O11'
_chemical_formula_weight 812.89
_chemical_melting_point 454(4)
_chemical_name_common Conophyllinine
_space_group_crystal_system trigonal
_space_group_IT_number 146
_space_group_name_Hall 'R 3'
_space_group_name_H-M_alt 'R 3 :H'
_atom_sites_solution_hydrogens geom
_audit_creation_method SHELXL-2014/7
_cell_angle_alpha 90
_cell_angle_beta 90
_cell_angle_gamma 120
_cell_formula_units_Z 9
_cell_length_a 30.7488(4)
_cell_length_b 30.7488(4)
_cell_length_c 14.4242(3)
_cell_measurement_reflns_used 15541
_cell_measurement_temperature 151(2)
_cell_measurement_theta_max 73.5770
_cell_measurement_theta_min 4.4670
_cell_volume 11810.8(3)
_computing_cell_refinement
;
CrysAlisPro, Agilent Technologies,
Version 1.171.36.28 (release 01-02-2013 CrysAlis171 .NET)
(compiled Feb  1 2013,16:14:44)
;
_computing_data_collection
;
CrysAlisPro, Agilent Technologies,
Version 1.171.36.28 (release 01-02-2013 CrysAlis171 .NET)
(compiled Feb  1 2013,16:14:44)
;
_computing_data_reduction
;
CrysAlisPro, Agilent Technologies,
Version 1.171.36.28 (release 01-02-2013 CrysAlis171 .NET)
(compiled Feb  1 2013,16:14:44)
;
_computing_molecular_graphics 'X-SEED (Barbour, 2001)'
_computing_publication_material 'enCIFer (Allen et al., 2004)'
_computing_structure_refinement 'SHELXL-2014/7 (Sheldrick, 2014)'
_computing_structure_solution 'SHELXS-2014/7 (Sheldrick, 2014)'
_diffrn_ambient_temperature 151(2)
_diffrn_measured_fraction_theta_full 0.999
_diffrn_measured_fraction_theta_max 0.988
_diffrn_measurement_device_type 'SuperNova, Dual, Cu at zero, Atlas'
_diffrn_measurement_method '\w scan'
_diffrn_radiation_type CuK\a
_diffrn_radiation_wavelength 1.54178
_diffrn_reflns_av_R_equivalents 0.0231
_diffrn_reflns_av_unetI/netI 0.0236
_diffrn_reflns_Laue_measured_fraction_full 0.999
_diffrn_reflns_Laue_measured_fraction_max 0.988
_diffrn_reflns_limit_h_max 38
_diffrn_reflns_limit_h_min -38
_diffrn_reflns_limit_k_max 38
_diffrn_reflns_limit_k_min -36
_diffrn_reflns_limit_l_max 15
_diffrn_reflns_limit_l_min -17
_diffrn_reflns_number 23865
_diffrn_reflns_point_group_measured_fraction_full 0.950
_diffrn_reflns_point_group_measured_fraction_max 0.924
_diffrn_reflns_theta_full 67.679
_diffrn_reflns_theta_max 73.677
_diffrn_reflns_theta_min 3.485
_diffrn_source 'micro-focus sealed X-ray tube'
_exptl_absorpt_coefficient_mu 0.612
_exptl_absorpt_correction_T_max 1.00000
_exptl_absorpt_correction_T_min 0.87740
_exptl_absorpt_correction_type multi-scan
_exptl_absorpt_process_details
;
CrysAlisPro 1.171.38.41 (Rigaku Oxford Diffraction, 2015)
Empirical absorption correction using spherical harmonics,
 implemented in SCALE3 ABSPACK scaling algorithm.
;
_exptl_crystal_colour colorless
_exptl_crystal_density_diffrn 1.029
_exptl_crystal_description block
_exptl_crystal_F_000 3888
_exptl_crystal_size_max 0.4
_exptl_crystal_size_mid 0.2
_exptl_crystal_size_min 0.03
_refine_diff_density_max 0.504
_refine_diff_density_min -0.225
_refine_diff_density_rms 0.043
_refine_ls_abs_structure_details
;
 Flack x determined using 3982 quotients [(I+)-(I-)]/[(I+)+(I-)]
 (Parsons, Flack and Wagner, Acta Cryst. B69 (2013) 249-259).
;
_refine_ls_abs_structure_Flack -0.07(10)
_refine_ls_extinction_method none
_refine_ls_goodness_of_fit_ref 1.080
_refine_ls_hydrogen_treatment constr
_refine_ls_matrix_type full
_refine_ls_number_parameters 542
_refine_ls_number_reflns 9811
_refine_ls_number_restraints 1
_refine_ls_restrained_S_all 1.080
_refine_ls_R_factor_all 0.0563
_refine_ls_R_factor_gt 0.0542
_refine_ls_shift/su_max <0.001
_refine_ls_shift/su_mean <0.001
_refine_ls_structure_factor_coef Fsqd
_refine_ls_weighting_details 'w=1/[\s^2^(Fo^2^)+(0.1112P)^2^+4.0405P] where P=(Fo^2^+2Fc^2^)/3'
_refine_ls_weighting_scheme calc
_refine_ls_wR_factor_gt 0.1584
_refine_ls_wR_factor_ref 0.1616
_reflns_Friedel_coverage 0.871
_reflns_Friedel_fraction_full 0.901
_reflns_Friedel_fraction_max 0.860
_reflns_number_gt 9204
_reflns_number_total 9811
_reflns_threshold_expression 'I > 2\s(I)'
_cod_data_source_file np8b00919_si_003.cif
_cod_data_source_block Conophyllinine
_cod_depositor_comments
;
The following automatic conversions were performed:

data item '_chemical_melting_point' value '451-458K' was changed to
'454(4)' -- the average value was taken and precision was estimated.

Automatic conversion script
Id: cif_fix_values 6909 2019-04-08 15:41:33Z antanas 
;
_cod_original_cell_volume 11810.8(4)
_cod_database_code 1552639
_shelx_shelxl_version_number 2014/7
_shelx_space_group_comment
;
The symmetry employed for this shelxl refinement is uniquely defined
by the following loop, which should always be used as a source of
symmetry information in preference to the above space-group names.
They are only intended as comments.
;

loop_
_space_group_symop_operation_xyz
'x, y, z'
'-y, x-y, z'
'-x+y, -x, z'
'x+2/3, y+1/3, z+1/3'
'-y+2/3, x-y+1/3, z+1/3'
'-x+y+2/3, -x+1/3, z+1/3'
'x+1/3, y+2/3, z+2/3'
'-y+1/3, x-y+2/3, z+2/3'
'-x+y+1/3, -x+2/3, z+2/3'

loop_
_atom_site_label
_atom_site_type_symbol
_atom_site_fract_x
_atom_site_fract_y
_atom_site_fract_z
_atom_site_U_iso_or_equiv
_atom_site_adp_type
_atom_site_occupancy
_atom_site_site_symmetry_order
_atom_site_calc_flag
_atom_site_refinement_flags_posn
_atom_site_refinement_flags_adp
C2 C 0.46042(14) 0.31342(12) 0.5752(2) 0.0467(7) Uani 1 1 d . .
C3 C 0.44313(16) 0.14786(13) 0.5331(2) 0.0495(7) Uani 1 1 d . .
H3 H 0.468362 0.137398 0.538176 0.059 Uiso 1 1 calc R U
C5 C 0.49531(13) 0.22911(13) 0.4505(2) 0.0483(7) Uani 1 1 d . .
H5A H 0.476106 0.215712 0.393942 0.058 Uiso 1 1 calc R U
H5B H 0.526325 0.228197 0.446169 0.058 Uiso 1 1 calc R U
C6 C 0.50518(13) 0.28181(14) 0.4707(3) 0.0511(7) Uani 1 1 d . .
H6A H 0.514778 0.302076 0.414787 0.061 Uiso 1 1 calc R U
H6B H 0.531388 0.298344 0.516778 0.061 Uiso 1 1 calc R U
C7 C 0.45372(13) 0.27253(11) 0.5080(2) 0.0428(6) Uani 1 1 d . .
C8 C 0.42451(12) 0.27975(11) 0.4311(2) 0.0394(6) Uani 1 1 d . .
C9 C 0.39833(12) 0.25005(12) 0.3559(2) 0.0417(6) Uani 1 1 d . .
H9 H 0.396580 0.219309 0.346224 0.050 Uiso 1 1 calc R U
C10 C 0.37488(13) 0.26666(12) 0.2954(2) 0.0436(6) Uani 1 1 d . .
C11 C 0.37879(13) 0.31358(12) 0.3085(2) 0.0445(7) Uani 1 1 d . .
C12 C 0.40634(13) 0.34425(12) 0.3819(2) 0.0432(6) Uani 1 1 d . .
C13 C 0.42840(13) 0.32657(11) 0.4441(2) 0.0430(6) Uani 1 1 d . .
C14 C 0.40608(17) 0.12846(15) 0.6163(2) 0.0551(8) Uani 1 1 d . .
H14 H 0.406490 0.099574 0.644058 0.066 Uiso 1 1 calc R U
C15 C 0.4179(2) 0.16797(15) 0.6915(3) 0.0615(10) Uani 1 1 d . .
H15 H 0.390950 0.153374 0.737598 0.074 Uiso 1 1 calc R U
C16 C 0.46806(18) 0.31055(14) 0.6662(3) 0.0576(9) Uani 1 1 d . .
C17 C 0.4644(2) 0.26242(16) 0.7010(2) 0.0612(10) Uani 1 1 d . .
H17A H 0.459243 0.260021 0.767573 0.073 Uiso 1 1 calc R U
H17B H 0.495594 0.262897 0.688332 0.073 Uiso 1 1 calc R U
C18 C 0.3598(3) 0.2225(2) 0.7710(3) 0.0825(16) Uani 1 1 d . .
H18A H 0.371621 0.205911 0.811808 0.124 Uiso 1 1 calc R U
H18B H 0.324421 0.208817 0.779771 0.124 Uiso 1 1 calc R U
H18C H 0.377129 0.257775 0.784441 0.124 Uiso 1 1 calc R U
C19 C 0.37003(18) 0.21434(14) 0.6701(3) 0.0578(9) Uani 1 1 d . .
H19A H 0.368879 0.239618 0.631628 0.069 Uiso 1 1 calc R U
H19B H 0.343322 0.181787 0.649678 0.069 Uiso 1 1 calc R U
C20 C 0.42102(17) 0.21674(13) 0.6543(2) 0.0529(8) Uani 1 1 d . .
C21 C 0.43035(13) 0.21958(11) 0.5500(2) 0.0411(6) Uani 1 1 d . .
H21 H 0.398691 0.197353 0.518190 0.049 Uiso 1 1 calc R U
C22 C 0.4772(2) 0.34975(17) 0.7333(3) 0.0673(11) Uani 1 1 d . .
C23 C 0.4910(2) 0.43187(19) 0.7572(4) 0.0803(14) Uani 1 1 d . .
H23A H 0.462711 0.422080 0.797261 0.121 Uiso 1 1 calc R U
H23B H 0.497078 0.460884 0.722012 0.121 Uiso 1 1 calc R U
H23C H 0.520144 0.439725 0.793719 0.121 Uiso 1 1 calc R U
C24 C 0.3129(2) 0.3308(2) 0.2828(4) 0.0708(12) Uani 1 1 d . .
H24A H 0.288064 0.298236 0.304791 0.106 Uiso 1 1 calc R U
H24B H 0.298509 0.341729 0.235621 0.106 Uiso 1 1 calc R U
H24C H 0.324250 0.354244 0.333362 0.106 Uiso 1 1 calc R U
C25 C 0.4334(2) 0.42719(15) 0.3260(3) 0.0676(11) Uani 1 1 d . .
H25A H 0.464100 0.428645 0.307624 0.101 Uiso 1 1 calc R U
H25B H 0.440567 0.459458 0.348680 0.101 Uiso 1 1 calc R U
H25C H 0.411274 0.418082 0.273574 0.101 Uiso 1 1 calc R U
C2' C 0.32368(13) 0.08523(13) 0.1732(3) 0.0508(7) Uani 1 1 d . .
C3' C 0.46080(17) 0.08568(15) 0.0256(2) 0.0541(8) Uani 1 1 d . .
H3'1 H 0.461886 0.057408 -0.001738 0.065 Uiso 1 1 calc R U
H3'2 H 0.489796 0.103644 0.065581 0.065 Uiso 1 1 calc R U
C5' C 0.40183(16) 0.02874(13) 0.1447(2) 0.0528(8) Uani 1 1 d . .
H5'1 H 0.428706 0.037592 0.189007 0.063 Uiso 1 1 calc R U
H5'2 H 0.393953 -0.002528 0.114418 0.063 Uiso 1 1 calc R U
C6' C 0.35598(15) 0.02529(12) 0.1905(3) 0.0502(7) Uani 1 1 d . .
H6'1 H 0.350383 0.009867 0.251260 0.060 Uiso 1 1 calc R U
H6'2 H 0.326231 0.006130 0.152790 0.060 Uiso 1 1 calc R U
C7' C 0.36973(12) 0.08213(11) 0.1982(2) 0.0419(6) Uani 1 1 d . .
C8' C 0.37602(12) 0.09724(11) 0.3004(2) 0.0428(6) Uani 1 1 d . .
C9' C 0.41549(13) 0.11495(11) 0.3602(2) 0.0409(6) Uani 1 1 d . .
H9' H 0.447260 0.122751 0.339725 0.049 Uiso 1 1 calc R U
C10' C 0.40696(14) 0.12116(12) 0.4539(2) 0.0457(7) Uani 1 1 d . .
C11' C 0.35880(15) 0.10645(12) 0.4841(2) 0.0486(8) Uani 1 1 d . .
C12' C 0.31850(15) 0.08897(12) 0.4260(3) 0.0567(9) Uani 1 1 d . .
H12' H 0.286389 0.078912 0.447888 0.068 Uiso 1 1 calc R U
C13' C 0.32801(13) 0.08698(12) 0.3323(3) 0.0495(7) Uani 1 1 d . .
C14' C 0.46098(18) 0.12072(16) -0.0509(2) 0.0581(9) Uani 1 1 d . .
H14' H 0.433623 0.101236 -0.094582 0.070 Uiso 1 1 calc R U
C15' C 0.45408(16) 0.16259(14) -0.0088(2) 0.0516(8) Uani 1 1 d . .
H15' H 0.485480 0.185861 0.022709 0.062 Uiso 1 1 calc R U
C16' C 0.31598(16) 0.09777(15) 0.0879(3) 0.0615(10) Uani 1 1 d . .
C17' C 0.35878(15) 0.11699(14) 0.0169(3) 0.0540(8) Uani 1 1 d . .
H17C H 0.355376 0.139127 -0.026658 0.065 Uiso 1 1 calc R U
H17D H 0.356336 0.088769 -0.017575 0.065 Uiso 1 1 calc R U
C18' C 0.46439(16) 0.22384(14) 0.1685(3) 0.0539(8) Uani 1 1 d . .
H18D H 0.464004 0.206093 0.223576 0.081 Uiso 1 1 calc R U
H18E H 0.467093 0.255301 0.185421 0.081 Uiso 1 1 calc R U
H18F H 0.492583 0.229910 0.130755 0.081 Uiso 1 1 calc R U
C19' C 0.41617(14) 0.19257(13) 0.1146(3) 0.0488(7) Uani 1 1 d . .
H19C H 0.413258 0.214093 0.068842 0.059 Uiso 1 1 calc R U
H19D H 0.388201 0.181694 0.157167 0.059 Uiso 1 1 calc R U
C20' C 0.41061(13) 0.14548(12) 0.0639(2) 0.0434(7) Uani 1 1 d . .
C21' C 0.41445(13) 0.10912(12) 0.1306(2) 0.0427(6) Uani 1 1 d . .
H21' H 0.445675 0.127130 0.166191 0.051 Uiso 1 1 calc R U
C22' C 0.27005(18) 0.09682(17) 0.0629(4) 0.0747(13) Uani 1 1 d . .
C23' C 0.1897(3) 0.0873(3) 0.1145(10) 0.154(5) Uani 1 1 d . .
H23D H 0.194271 0.109513 0.063962 0.231 Uiso 1 1 calc R U
H23E H 0.182113 0.099506 0.169972 0.231 Uiso 1 1 calc R U
H23F H 0.162397 0.054309 0.100603 0.231 Uiso 1 1 calc R U
N1 N 0.45448(12) 0.34843(10) 0.5258(2) 0.0501(7) Uani 1 1 d . .
H1 H 0.465165 0.378955 0.542637 0.060 Uiso 1 1 calc R U
N4 N 0.46637(12) 0.20233(11) 0.53184(18) 0.0472(6) Uani 1 1 d . .
N1' N 0.29629(12) 0.07557(11) 0.2548(3) 0.0574(8) Uani 1 1 d . .
H1' H 0.264463 0.064237 0.257616 0.069 Uiso 1 1 calc R U
N4' N 0.41472(12) 0.06831(11) 0.07832(19) 0.0473(6) Uani 1 1 d . .
O10 O 0.34696(11) 0.23596(10) 0.22431(17) 0.0553(6) Uani 1 1 d . .
H10 H 0.340573 0.252079 0.186928 0.083 Uiso 1 1 calc R U
O11 O 0.35469(12) 0.32806(11) 0.24494(18) 0.0564(6) Uani 1 1 d . .
O12 O 0.40969(11) 0.39021(8) 0.39811(16) 0.0511(6) Uani 1 1 d . .
O15 O 0.46283(17) 0.17462(14) 0.7345(2) 0.0766(10) Uani 1 1 d . .
H15A H 0.478371 0.167209 0.697548 0.115 Uiso 1 1 calc R U
O22 O 0.4817(2) 0.34751(15) 0.8161(2) 0.0918(13) Uani 1 1 d . .
O23 O 0.48069(13) 0.39089(11) 0.6943(2) 0.0655(7) Uani 1 1 d . .
O11' O 0.35674(11) 0.11205(9) 0.57872(18) 0.0566(7) Uani 1 1 d . .
O14' O 0.50779(17) 0.14229(16) -0.0987(2) 0.0823(10) Uani 1 1 d . .
H14A H 0.528604 0.140262 -0.066223 0.123 Uiso 1 1 calc R U
O15' O 0.44751(14) 0.18942(11) -0.08262(18) 0.0659(8) Uani 1 1 d . .
H15B H 0.456117 0.218028 -0.065468 0.099 Uiso 1 1 calc R U
O22' O 0.26330(15) 0.10683(17) -0.0207(4) 0.0978(14) Uani 1 1 d . .
O23' O 0.23595(13) 0.08510(14) 0.1283(3) 0.0860(11) Uani 1 1 d . .

loop_
_atom_site_aniso_label
_atom_site_aniso_U_11
_atom_site_aniso_U_22
_atom_site_aniso_U_33
_atom_site_aniso_U_23
_atom_site_aniso_U_13
_atom_site_aniso_U_12
C2 0.0640(18) 0.0449(15) 0.0307(17) -0.0006(12) -0.0065(13) 0.0268(14)
C3 0.086(2) 0.0544(17) 0.0214(15) 0.0057(12) 0.0034(14) 0.0455(17)
C5 0.0564(17) 0.0560(17) 0.0332(17) 0.0007(13) 0.0000(13) 0.0287(14)
C6 0.0502(17) 0.0551(17) 0.0387(19) -0.0070(14) -0.0068(13) 0.0193(14)
C7 0.0597(17) 0.0447(15) 0.0203(14) -0.0027(11) -0.0003(11) 0.0233(13)
C8 0.0538(15) 0.0405(13) 0.0217(14) 0.0019(10) 0.0015(11) 0.0220(12)
C9 0.0570(16) 0.0506(15) 0.0202(14) -0.0040(11) -0.0024(11) 0.0290(13)
C10 0.0603(17) 0.0513(16) 0.0246(15) -0.0083(12) -0.0070(12) 0.0318(14)
C11 0.0632(18) 0.0486(15) 0.0296(16) 0.0004(12) -0.0020(13) 0.0338(14)
C12 0.0614(17) 0.0429(14) 0.0261(15) 0.0039(11) 0.0051(12) 0.0268(13)
C13 0.0585(17) 0.0412(14) 0.0242(15) 0.0024(11) -0.0008(12) 0.0210(13)
C14 0.091(3) 0.0597(19) 0.0237(17) 0.0067(13) 0.0064(15) 0.0447(19)
C15 0.110(3) 0.060(2) 0.0260(18) 0.0090(14) 0.0140(17) 0.051(2)
C16 0.091(3) 0.0544(18) 0.0282(17) -0.0082(14) -0.0095(16) 0.0367(18)
C17 0.107(3) 0.068(2) 0.0206(16) -0.0027(14) -0.0123(17) 0.052(2)
C18 0.139(5) 0.087(3) 0.040(2) 0.007(2) 0.035(3) 0.071(3)
C19 0.097(3) 0.0551(18) 0.0293(18) 0.0039(13) 0.0198(17) 0.0444(19)
C20 0.086(2) 0.0529(17) 0.0235(16) 0.0078(12) 0.0070(14) 0.0376(17)
C21 0.0635(17) 0.0439(14) 0.0179(14) 0.0008(10) 0.0011(11) 0.0283(13)
C22 0.105(3) 0.062(2) 0.039(2) -0.0089(16) -0.016(2) 0.044(2)
C23 0.105(4) 0.068(3) 0.070(3) -0.035(2) -0.027(3) 0.045(3)
C24 0.082(3) 0.084(3) 0.068(3) -0.020(2) -0.019(2) 0.057(2)
C25 0.100(3) 0.0490(18) 0.039(2) 0.0136(15) 0.014(2) 0.0261(19)
C2' 0.0483(16) 0.0457(16) 0.052(2) -0.0059(14) -0.0057(14) 0.0184(13)
C3' 0.085(2) 0.067(2) 0.0266(17) 0.0032(14) 0.0097(15) 0.0501(19)
C5' 0.084(2) 0.0528(17) 0.0293(17) 0.0020(13) -0.0009(15) 0.0400(18)
C6' 0.069(2) 0.0415(15) 0.0397(19) -0.0017(12) -0.0027(15) 0.0271(14)
C7' 0.0501(15) 0.0408(14) 0.0319(16) -0.0025(11) -0.0034(12) 0.0206(12)
C8' 0.0533(16) 0.0364(13) 0.0368(17) 0.0005(11) 0.0083(12) 0.0212(12)
C9' 0.0586(17) 0.0453(14) 0.0225(14) 0.0038(10) 0.0045(11) 0.0288(13)
C10' 0.071(2) 0.0424(14) 0.0261(16) 0.0066(11) 0.0103(13) 0.0306(14)
C11' 0.072(2) 0.0403(14) 0.0346(18) 0.0044(12) 0.0167(15) 0.0287(14)
C12' 0.069(2) 0.0367(14) 0.066(3) 0.0114(14) 0.0297(18) 0.0271(15)
C13' 0.0504(16) 0.0409(15) 0.054(2) -0.0008(13) 0.0073(14) 0.0206(13)
C14' 0.091(3) 0.071(2) 0.0244(17) 0.0067(14) 0.0102(16) 0.049(2)
C15' 0.079(2) 0.0564(18) 0.0213(15) 0.0027(12) 0.0004(14) 0.0354(17)
C16' 0.060(2) 0.0556(19) 0.070(3) -0.0124(17) -0.0263(18) 0.0297(16)
C17' 0.066(2) 0.0563(18) 0.045(2) -0.0068(14) -0.0218(16) 0.0345(16)
C18' 0.072(2) 0.0543(18) 0.0309(18) -0.0033(13) -0.0031(14) 0.0284(16)
C19' 0.0635(19) 0.0481(16) 0.0371(18) -0.0027(13) -0.0054(14) 0.0296(14)
C20' 0.0591(17) 0.0437(15) 0.0281(16) -0.0042(11) -0.0092(12) 0.0263(13)
C21' 0.0620(17) 0.0482(15) 0.0226(15) -0.0033(11) -0.0032(12) 0.0312(14)
C22' 0.058(2) 0.059(2) 0.104(4) -0.017(2) -0.027(2) 0.0269(18)
C23' 0.109(5) 0.093(5) 0.256(13) 0.010(6) -0.070(7) 0.047(4)
N1 0.0696(17) 0.0401(12) 0.0346(15) -0.0026(10) -0.0085(12) 0.0229(12)
N4 0.0732(17) 0.0577(15) 0.0199(13) -0.0015(10) -0.0065(11) 0.0394(14)
N1' 0.0459(14) 0.0470(14) 0.074(2) -0.0068(14) 0.0000(14) 0.0194(12)
N4' 0.0698(17) 0.0502(14) 0.0285(14) -0.0030(11) 0.0003(11) 0.0349(13)
O10 0.0833(17) 0.0640(14) 0.0340(13) -0.0184(10) -0.0259(12) 0.0482(14)
O11 0.0838(17) 0.0700(15) 0.0330(13) -0.0028(10) -0.0120(11) 0.0517(14)
O12 0.0864(17) 0.0410(11) 0.0280(12) 0.0048(8) 0.0087(11) 0.0334(11)
O15 0.139(3) 0.094(2) 0.0305(15) -0.0070(13) -0.0196(16) 0.083(2)
O22 0.172(4) 0.087(2) 0.0337(17) -0.0197(15) -0.028(2) 0.078(3)
O23 0.096(2) 0.0568(14) 0.0413(15) -0.0178(12) -0.0180(13) 0.0360(14)
O11' 0.0861(17) 0.0452(11) 0.0369(13) 0.0092(9) 0.0263(12) 0.0315(12)
O14' 0.118(3) 0.106(3) 0.0457(18) 0.0211(17) 0.0314(18) 0.073(2)
O15' 0.112(2) 0.0671(16) 0.0287(14) 0.0075(11) -0.0025(13) 0.0522(17)
O22' 0.088(2) 0.103(3) 0.109(3) -0.014(2) -0.051(2) 0.052(2)
O23' 0.0603(17) 0.076(2) 0.125(3) -0.001(2) -0.022(2) 0.0367(15)

loop_
_atom_type_symbol
_atom_type_description
_atom_type_scat_dispersion_real
_atom_type_scat_dispersion_imag
_atom_type_scat_source
C C 0.0181 0.0091 'International Tables Vol C Tables 4.2.6.8 and 6.1.1.4'
H H 0.0000 0.0000 'International Tables Vol C Tables 4.2.6.8 and 6.1.1.4'
N N 0.0311 0.0180 'International Tables Vol C Tables 4.2.6.8 and 6.1.1.4'
O O 0.0492 0.0322 'International Tables Vol C Tables 4.2.6.8 and 6.1.1.4'

loop_
_geom_angle_atom_site_label_1
_geom_angle_atom_site_label_2
_geom_angle_atom_site_label_3
_geom_angle
C16 C2 N1 130.7(3)
C16 C2 C7 121.6(3)
N1 C2 C7 107.5(3)
N4 C3 C10' 114.7(3)
N4 C3 C14 107.2(3)
C10' C3 C14 100.1(3)
N4 C3 H3 111.4
C10' C3 H3 111.4
C14 C3 H3 111.4
N4 C5 C6 100.9(3)
N4 C5 H5A 111.6
C6 C5 H5A 111.6
N4 C5 H5B 111.6
C6 C5 H5B 111.6
H5A C5 H5B 109.4
C5 C6 C7 103.2(3)
C5 C6 H6A 111.1
C7 C6 H6A 111.1
C5 C6 H6B 111.1
C7 C6 H6B 111.1
H6A C6 H6B 109.1
C8 C7 C2 101.0(3)
C8 C7 C21 116.6(3)
C2 C7 C21 115.1(3)
C8 C7 C6 110.0(3)
C2 C7 C6 111.4(3)
C21 C7 C6 103.0(3)
C9 C8 C13 120.4(3)
C9 C8 C7 132.0(3)
C13 C8 C7 107.6(3)
C10 C9 C8 119.3(3)
C10 C9 H9 120.4
C8 C9 H9 120.4
O10 C10 C9 118.8(3)
O10 C10 C11 120.9(3)
C9 C10 C11 120.3(3)
O11 C11 C12 122.0(3)
O11 C11 C10 117.3(3)
C12 C11 C10 120.8(3)
O12 C12 C13 119.3(3)
O12 C12 C11 122.0(3)
C13 C12 C11 118.6(3)
C12 C13 N1 129.3(3)
C12 C13 C8 120.7(3)
N1 C13 C8 110.0(3)
O11' C14 C15 109.6(3)
O11' C14 C3 106.5(3)
C15 C14 C3 113.9(3)
O11' C14 H14 108.9
C15 C14 H14 108.9
C3 C14 H14 108.9
O15 C15 C14 104.5(3)
O15 C15 C20 115.1(4)
C14 C15 C20 113.5(3)
O15 C15 H15 107.8
C14 C15 H15 107.8
C20 C15 H15 107.8
C2 C16 C22 124.1(4)
C2 C16 C17 117.3(3)
C22 C16 C17 118.5(3)
C16 C17 C20 110.9(3)
C16 C17 H17A 109.5
C20 C17 H17A 109.5
C16 C17 H17B 109.5
C20 C17 H17B 109.5
H17A C17 H17B 108.0
C19 C18 H18A 109.5
C19 C18 H18B 109.5
H18A C18 H18B 109.5
C19 C18 H18C 109.5
H18A C18 H18C 109.5
H18B C18 H18C 109.5
C18 C19 C20 114.6(4)
C18 C19 H19A 108.6
C20 C19 H19A 108.6
C18 C19 H19B 108.6
C20 C19 H19B 108.6
H19A C19 H19B 107.6
C21 C20 C17 109.3(3)
C21 C20 C19 107.7(3)
C17 C20 C19 112.1(3)
C21 C20 C15 108.4(3)
C17 C20 C15 109.9(3)
C19 C20 C15 109.4(3)
N4 C21 C20 108.0(3)
N4 C21 C7 105.9(3)
C20 C21 C7 115.1(3)
N4 C21 H21 109.2
C20 C21 H21 109.2
C7 C21 H21 109.2
O22 C22 O23 120.8(4)
O22 C22 C16 126.0(4)
O23 C22 C16 113.2(3)
O23 C23 H23A 109.5
O23 C23 H23B 109.5
H23A C23 H23B 109.5
O23 C23 H23C 109.5
H23A C23 H23C 109.5
H23B C23 H23C 109.5
O11 C24 H24A 109.5
O11 C24 H24B 109.5
H24A C24 H24B 109.5
O11 C24 H24C 109.5
H24A C24 H24C 109.5
H24B C24 H24C 109.5
O12 C25 H25A 109.5
O12 C25 H25B 109.5
H25A C25 H25B 109.5
O12 C25 H25C 109.5
H25A C25 H25C 109.5
H25B C25 H25C 109.5
C16' C2' N1' 131.4(4)
C16' C2' C7' 122.8(4)
N1' C2' C7' 105.7(3)
N4' C3' C14' 107.1(3)
N4' C3' H3'1 110.3
C14' C3' H3'1 110.3
N4' C3' H3'2 110.3
C14' C3' H3'2 110.3
H3'1 C3' H3'2 108.6
N4' C5' C6' 101.7(3)
N4' C5' H5'1 111.4
C6' C5' H5'1 111.4
N4' C5' H5'2 111.4
C6' C5' H5'2 111.4
H5'1 C5' H5'2 109.3
C5' C6' C7' 103.2(3)
C5' C6' H6'1 111.1
C7' C6' H6'1 111.1
C5' C6' H6'2 111.1
C7' C6' H6'2 111.1
H6'1 C6' H6'2 109.1
C2' C7' C8' 101.0(3)
C2' C7' C21' 115.2(3)
C8' C7' C21' 120.1(3)
C2' C7' C6' 108.2(3)
C8' C7' C6' 109.1(3)
C21' C7' C6' 102.9(3)
C9' C8' C13' 120.2(3)
C9' C8' C7' 133.2(3)
C13' C8' C7' 106.5(3)
C8' C9' C10' 118.2(3)
C8' C9' H9' 120.9
C10' C9' H9' 120.9
C11' C10' C9' 120.0(3)
C11' C10' C3 108.3(3)
C9' C10' C3 131.3(3)
C12' C11' O11' 124.5(3)
C12' C11' C10' 123.2(3)
O11' C11' C10' 112.3(3)
C11' C12' C13' 116.4(3)
C11' C12' H12' 121.8
C13' C12' H12' 121.8
C12' C13' N1' 130.4(3)
C12' C13' C8' 121.4(4)
N1' C13' C8' 108.2(3)
O14' C14' C15' 109.4(4)
O14' C14' C3' 108.8(4)
C15' C14' C3' 110.6(3)
O14' C14' H14' 109.4
C15' C14' H14' 109.4
C3' C14' H14' 109.4
O15' C15' C14' 108.1(3)
O15' C15' C20' 110.5(3)
C14' C15' C20' 115.9(3)
O15' C15' H15' 107.3
C14' C15' H15' 107.3
C20' C15' H15' 107.3
C2' C16' C22' 122.2(5)
C2' C16' C17' 118.7(3)
C22' C16' C17' 118.9(4)
C16' C17' C20' 111.7(3)
C16' C17' H17C 109.3
C20' C17' H17C 109.3
C16' C17' H17D 109.3
C20' C17' H17D 109.3
H17C C17' H17D 107.9
C19' C18' H18D 109.5
C19' C18' H18E 109.5
H18D C18' H18E 109.5
C19' C18' H18F 109.5
H18D C18' H18F 109.5
H18E C18' H18F 109.5
C18' C19' C20' 116.7(3)
C18' C19' H19C 108.1
C20' C19' H19C 108.1
C18' C19' H19D 108.1
C20' C19' H19D 108.1
H19C C19' H19D 107.3
C21' C20' C17' 107.4(3)
C21' C20' C19' 112.0(3)
C17' C20' C19' 109.8(3)
C21' C20' C15' 107.6(3)
C17' C20' C15' 111.2(3)
C19' C20' C15' 108.9(3)
N4' C21' C20' 109.8(2)
N4' C21' C7' 104.4(3)
C20' C21' C7' 114.7(3)
N4' C21' H21' 109.2
C20' C21' H21' 109.2
C7' C21' H21' 109.2
O22' C22' O23' 122.3(4)
O22' C22' C16' 120.1(5)
O23' C22' C16' 117.6(5)
O23' C23' H23D 109.5
O23' C23' H23E 109.5
H23D C23' H23E 109.5
O23' C23' H23F 109.5
H23D C23' H23F 109.5
H23E C23' H23F 109.5
C2 N1 C13 109.2(3)
C2 N1 H1 125.4
C13 N1 H1 125.4
C5 N4 C3 118.1(3)
C5 N4 C21 107.3(3)
C3 N4 C21 112.8(3)
C2' N1' C13' 110.4(3)
C2' N1' H1' 124.8
C13' N1' H1' 124.8
C5' N4' C3' 117.7(3)
C5' N4' C21' 105.3(3)
C3' N4' C21' 112.1(3)
C10 O10 H10 109.5
C11 O11 C24 113.9(3)
C12 O12 C25 115.7(3)
C15 O15 H15A 109.5
C22 O23 C23 115.9(4)
C11' O11' C14 108.0(3)
C14' O14' H14A 109.5
C15' O15' H15B 109.5
C22' O23' C23' 123.0(7)

loop_
_geom_bond_atom_site_label_1
_geom_bond_atom_site_label_2
_geom_bond_distance
C2 C16 1.344(5)
C2 N1 1.377(4)
C2 C7 1.517(4)
C3 N4 1.456(5)
C3 C10' 1.518(5)
C3 C14 1.554(5)
C3 H3 0.9800
C5 N4 1.454(5)
C5 C6 1.520(5)
C5 H5A 0.9700
C5 H5B 0.9700
C6 C7 1.557(5)
C6 H6A 0.9700
C6 H6B 0.9700
C7 C8 1.512(4)
C7 C21 1.538(4)
C8 C9 1.387(4)
C8 C13 1.396(4)
C9 C10 1.382(4)
C9 H9 0.9300
C10 O10 1.367(4)
C10 C11 1.399(4)
C11 O11 1.385(4)
C11 C12 1.390(5)
C12 O12 1.384(4)
C12 C13 1.389(5)
C13 N1 1.394(4)
C14 O11' 1.444(5)
C14 C15 1.530(5)
C14 H14 0.9800
C15 O15 1.432(6)
C15 C20 1.550(5)
C15 H15 0.9800
C16 C22 1.460(5)
C16 C17 1.512(5)
C17 C20 1.527(6)
C17 H17A 0.9700
C17 H17B 0.9700
C18 C19 1.535(5)
C18 H18A 0.9600
C18 H18B 0.9600
C18 H18C 0.9600
C19 C20 1.549(6)
C19 H19A 0.9700
C19 H19B 0.9700
C20 C21 1.525(4)
C21 N4 1.471(4)
C21 H21 0.9800
C22 O22 1.210(5)
C22 O23 1.338(5)
C23 O23 1.453(5)
C23 H23A 0.9600
C23 H23B 0.9600
C23 H23C 0.9600
C24 O11 1.436(6)
C24 H24A 0.9600
C24 H24B 0.9600
C24 H24C 0.9600
C25 O12 1.441(4)
C25 H25A 0.9600
C25 H25B 0.9600
C25 H25C 0.9600
C2' C16' 1.346(6)
C2' N1' 1.391(5)
C2' C7' 1.510(5)
C3' N4' 1.454(5)
C3' C14' 1.539(5)
C3' H3'1 0.9700
C3' H3'2 0.9700
C5' N4' 1.439(4)
C5' C6' 1.512(6)
C5' H5'1 0.9700
C5' H5'2 0.9700
C6' C7' 1.583(4)
C6' H6'1 0.9700
C6' H6'2 0.9700
C7' C8' 1.528(5)
C7' C21' 1.546(5)
C8' C9' 1.361(5)
C8' C13' 1.423(5)
C9' C10' 1.407(4)
C9' H9' 0.9300
C10' C11' 1.385(5)
C11' C12' 1.364(6)
C11' O11' 1.381(4)
C12' C13' 1.391(6)
C12' H12' 0.9300
C13' N1' 1.407(5)
C14' O14' 1.426(6)
C14' C15' 1.531(5)
C14' H14' 0.9800
C15' O15' 1.422(4)
C15' C20' 1.569(5)
C15' H15' 0.9800
C16' C22' 1.444(6)
C16' C17' 1.533(7)
C17' C20' 1.540(5)
C17' H17C 0.9700
C17' H17D 0.9700
C18' C19' 1.517(5)
C18' H18D 0.9600
C18' H18E 0.9600
C18' H18F 0.9600
C19' C20' 1.553(4)
C19' H19C 0.9700
C19' H19D 0.9700
C20' C21' 1.523(4)
C21' N4' 1.468(4)
C21' H21' 0.9800
C22' O22' 1.287(7)
C22' O23' 1.320(8)
C23' O23' 1.472(9)
C23' H23D 0.9600
C23' H23E 0.9600
C23' H23F 0.9600
N1 H1 0.8600
N1' H1' 0.8600
O10 H10 0.8200
O15 H15A 0.8200
O14' H14A 0.8200
O15' H15B 0.8200

loop_
_geom_torsion_atom_site_label_1
_geom_torsion_atom_site_label_2
_geom_torsion_atom_site_label_3
_geom_torsion_atom_site_label_4
_geom_torsion
N4 C5 C6 C7 -42.5(3)
C16 C2 C7 C8 155.8(4)
N1 C2 C7 C8 -21.2(4)
C16 C2 C7 C21 29.3(5)
N1 C2 C7 C21 -147.6(3)
C16 C2 C7 C6 -87.4(4)
N1 C2 C7 C6 95.7(3)
C5 C6 C7 C8 -97.6(3)
C5 C6 C7 C2 151.2(3)
C5 C6 C7 C21 27.3(3)
C2 C7 C8 C9 -166.9(3)
C21 C7 C8 C9 -41.5(5)
C6 C7 C8 C9 75.3(4)
C2 C7 C8 C13 15.0(3)
C21 C7 C8 C13 140.5(3)
C6 C7 C8 C13 -102.8(3)
C13 C8 C9 C10 -1.9(5)
C7 C8 C9 C10 -179.8(3)
C8 C9 C10 O10 -176.5(3)
C8 C9 C10 C11 1.9(5)
O10 C10 C11 O11 -2.1(5)
C9 C10 C11 O11 179.5(3)
O10 C10 C11 C12 178.6(3)
C9 C10 C11 C12 0.3(5)
O11 C11 C12 O12 2.6(5)
C10 C11 C12 O12 -178.1(3)
O11 C11 C12 C13 178.4(3)
C10 C11 C12 C13 -2.3(5)
O12 C12 C13 N1 0.9(5)
C11 C12 C13 N1 -175.0(3)
O12 C12 C13 C8 178.3(3)
C11 C12 C13 C8 2.3(5)
C9 C8 C13 C12 -0.2(5)
C7 C8 C13 C12 178.1(3)
C9 C8 C13 N1 177.6(3)
C7 C8 C13 N1 -4.1(4)
N4 C3 C14 O11' 98.7(3)
C10' C3 C14 O11' -21.3(3)
N4 C3 C14 C15 -22.2(4)
C10' C3 C14 C15 -142.2(3)
O11' C14 C15 O15 170.0(3)
C3 C14 C15 O15 -70.8(4)
O11' C14 C15 C20 -63.9(4)
C3 C14 C15 C20 55.3(5)
N1 C2 C16 C22 -6.9(8)
C7 C2 C16 C22 176.9(4)
N1 C2 C16 C17 170.0(4)
C7 C2 C16 C17 -6.2(6)
C2 C16 C17 C20 -40.0(6)
C22 C16 C17 C20 137.0(4)
C16 C17 C20 C21 61.5(4)
C16 C17 C20 C19 -57.9(4)
C16 C17 C20 C15 -179.8(3)
C18 C19 C20 C21 -167.7(3)
C18 C19 C20 C17 -47.5(4)
C18 C19 C20 C15 74.6(4)
O15 C15 C20 C21 99.7(4)
C14 C15 C20 C21 -20.5(5)
O15 C15 C20 C17 -19.6(4)
C14 C15 C20 C17 -139.9(4)
O15 C15 C20 C19 -143.1(3)
C14 C15 C20 C19 96.7(4)
C17 C20 C21 N4 79.7(3)
C19 C20 C21 N4 -158.2(3)
C15 C20 C21 N4 -40.0(4)
C17 C20 C21 C7 -38.3(4)
C19 C20 C21 C7 83.7(4)
C15 C20 C21 C7 -158.0(3)
C8 C7 C21 N4 118.4(3)
C2 C7 C21 N4 -123.6(3)
C6 C7 C21 N4 -2.2(3)
C8 C7 C21 C20 -122.4(3)
C2 C7 C21 C20 -4.3(5)
C6 C7 C21 C20 117.1(3)
C2 C16 C22 O22 176.0(6)
C17 C16 C22 O22 -0.8(8)
C2 C16 C22 O23 -4.4(7)
C17 C16 C22 O23 178.7(4)
N4' C5' C6' C7' -39.0(3)
C16' C2' C7' C8' 148.7(3)
N1' C2' C7' C8' -28.2(3)
C16' C2' C7' C21' 17.6(5)
N1' C2' C7' C21' -159.3(3)
C16' C2' C7' C6' -96.8(4)
N1' C2' C7' C6' 86.3(3)
C5' C6' C7' C2' 138.3(3)
C5' C6' C7' C8' -112.6(3)
C5' C6' C7' C21' 16.0(3)
C2' C7' C8' C9' -160.0(3)
C21' C7' C8' C9' -32.0(5)
C6' C7' C8' C9' 86.3(4)
C2' C7' C8' C13' 23.1(3)
C21' C7' C8' C13' 151.1(3)
C6' C7' C8' C13' -90.6(3)
C13' C8' C9' C10' 2.0(4)
C7' C8' C9' C10' -174.6(3)
C8' C9' C10' C11' 4.0(4)
C8' C9' C10' C3 -167.8(3)
N4 C3 C10' C11' -95.2(3)
C14 C3 C10' C11' 19.2(3)
N4 C3 C10' C9' 77.3(4)
C14 C3 C10' C9' -168.3(3)
C9' C10' C11' C12' -4.7(5)
C3 C10' C11' C12' 168.8(3)
C9' C10' C11' O11' 175.9(3)
C3 C10' C11' O11' -10.6(3)
O11' C11' C12' C13' 178.6(3)
C10' C11' C12' C13' -0.8(5)
C11' C12' C13' N1' -173.3(3)
C11' C12' C13' C8' 6.9(5)
C9' C8' C13' C12' -7.6(5)
C7' C8' C13' C12' 169.8(3)
C9' C8' C13' N1' 172.5(3)
C7' C8' C13' N1' -10.1(3)
N4' C3' C14' O14' 174.6(3)
N4' C3' C14' C15' 54.4(5)
O14' C14' C15' O15' 68.2(4)
C3' C14' C15' O15' -172.0(4)
O14' C14' C15' C20' -167.1(3)
C3' C14' C15' C20' -47.3(5)
N1' C2' C16' C22' -8.9(6)
C7' C2' C16' C22' 175.1(3)
N1' C2' C16' C17' 167.0(3)
C7' C2' C16' C17' -9.0(5)
C2' C16' C17' C20' -31.0(5)
C22' C16' C17' C20' 145.0(3)
C16' C17' C20' C21' 59.7(4)
C16' C17' C20' C19' -62.3(4)
C16' C17' C20' C15' 177.1(3)
C18' C19' C20' C21' 58.2(4)
C18' C19' C20' C17' 177.3(3)
C18' C19' C20' C15' -60.7(4)
O15' C15' C20' C21' 169.7(3)
C14' C15' C20' C21' 46.2(4)
O15' C15' C20' C17' 52.3(4)
C14' C15' C20' C17' -71.1(4)
O15' C15' C20' C19' -68.8(3)
C14' C15' C20' C19' 167.8(3)
C17' C20' C21' N4' 65.9(4)
C19' C20' C21' N4' -173.6(3)
C15' C20' C21' N4' -54.0(3)
C17' C20' C21' C7' -51.3(3)
C19' C20' C21' C7' 69.2(4)
C15' C20' C21' C7' -171.2(3)
C2' C7' C21' N4' -105.3(3)
C8' C7' C21' N4' 133.5(3)
C6' C7' C21' N4' 12.1(3)
C2' C7' C21' C20' 14.9(4)
C8' C7' C21' C20' -106.3(3)
C6' C7' C21' C20' 132.3(3)
C2' C16' C22' O22' -176.7(4)
C17' C16' C22' O22' 7.3(6)
C2' C16' C22' O23' 2.8(6)
C17' C16' C22' O23' -173.1(4)
C16 C2 N1 C13 -156.4(4)
C7 C2 N1 C13 20.1(4)
C12 C13 N1 C2 167.3(4)
C8 C13 N1 C2 -10.3(4)
C6 C5 N4 C3 171.4(3)
C6 C5 N4 C21 42.6(3)
C10' C3 N4 C5 -58.2(4)
C14 C3 N4 C5 -168.3(3)
C10' C3 N4 C21 68.1(4)
C14 C3 N4 C21 -42.1(4)
C20 C21 N4 C5 -149.3(3)
C7 C21 N4 C5 -25.5(3)
C20 C21 N4 C3 78.9(3)
C7 C21 N4 C3 -157.3(3)
C16' C2' N1' C13' -152.5(4)
C7' C2' N1' C13' 24.1(4)
C12' C13' N1' C2' 171.4(3)
C8' C13' N1' C2' -8.8(4)
C6' C5' N4' C3' 174.5(3)
C6' C5' N4' C21' 48.8(3)
C14' C3' N4' C5' 170.3(3)
C14' C3' N4' C21' -67.3(4)
C20' C21' N4' C5' -161.6(3)
C7' C21' N4' C5' -38.2(3)
C20' C21' N4' C3' 69.3(4)
C7' C21' N4' C3' -167.3(3)
C12 C11 O11 C24 -68.5(5)
C10 C11 O11 C24 112.2(4)
C13 C12 O12 C25 121.4(4)
C11 C12 O12 C25 -62.8(5)
O22 C22 O23 C23 1.1(8)
C16 C22 O23 C23 -178.5(4)
C12' C11' O11' C14 176.5(3)
C10' C11' O11' C14 -4.1(3)
C15 C14 O11' C11' 140.2(3)
C3 C14 O11' C11' 16.6(3)
O22' C22' O23' C23' -6.3(8)
C16' C22' O23' C23' 174.2(5)
